data_1518009
loop_
_publ_author_name
'Endo, Yasutaka'
'Hasegawa, Masashi'
'Matsui, Tamami'
'Yagi, Hajime'
'Hino, Shojun'
'Mazaki, Yasuhiro'

_publ_section_title
;
 Synthesis and Electronic Structure of Dicyanofulvene-Fused Electron
 Accepting Molecule Based on a 1,5-Dihydro-s-Indacene Framework.
;
_journal_issue 21
_journal_name_full 'Organic letters'
_journal_page_first 5608
_journal_page_last 5611
_journal_paper_doi 10.1021/ol502675n
_journal_volume 16
_journal_year 2014
_chemical_formula_sum 'C15 H12 N3'
_chemical_formula_weight 234.28
_chemical_melting_point 507.15
_chemical_name_common diCN
_chemical_name_systematic
; 
 ? 
;
_space_group_IT_number 14
_symmetry_cell_setting monoclinic
_symmetry_space_group_name_Hall '-P 2ybc'
_symmetry_space_group_name_H-M 'P 1 21/c 1'
_atom_sites_solution_hydrogens geom
_atom_sites_solution_primary direct
_atom_sites_solution_secondary difmap
_audit_creation_method SHELXL-97
_cell_angle_alpha 90.00
_cell_angle_beta 102.5460(10)
_cell_angle_gamma 90.00
_cell_formula_units_Z 4
_cell_length_a 15.1235(14)
_cell_length_b 8.1521(7)
_cell_length_c 10.0755(9)
_cell_measurement_temperature 173(2)
_cell_volume 1212.53(19)
_computing_cell_refinement 'Bruker SAINT'
_computing_data_collection 'Bruker APEX2'
_computing_data_reduction 'Bruker SAINT'
_computing_molecular_graphics 'Bruker SHELXTL'
_computing_publication_material 'Bruker SHELXTL'
_computing_structure_refinement 'SHELXL-97 (Sheldrick, 1997)'
_computing_structure_solution 'SHELXS-97 (Sheldrick, 1990)'
_diffrn_ambient_temperature 173(2)
_diffrn_measured_fraction_theta_full 0.984
_diffrn_measured_fraction_theta_max 0.984
_diffrn_measurement_device_type 'Bruker Apex-II CCD System'
_diffrn_measurement_method '/f and /w scans'
_diffrn_radiation_monochromator graphite
_diffrn_radiation_source 'fine-focus sealed tube'
_diffrn_radiation_type MoK\a
_diffrn_radiation_wavelength 0.71073
_diffrn_reflns_av_R_equivalents 0.0152
_diffrn_reflns_av_sigmaI/netI 0.0202
_diffrn_reflns_limit_h_max 12
_diffrn_reflns_limit_h_min -19
_diffrn_reflns_limit_k_max 10
_diffrn_reflns_limit_k_min -10
_diffrn_reflns_limit_l_max 12
_diffrn_reflns_limit_l_min -13
_diffrn_reflns_number 6570
_diffrn_reflns_theta_full 27.50
_diffrn_reflns_theta_max 27.50
_diffrn_reflns_theta_min 1.38
_exptl_absorpt_coefficient_mu 0.079
_exptl_absorpt_correction_T_max 0.9937
_exptl_absorpt_correction_T_min 0.9730
_exptl_absorpt_correction_type empirical
_exptl_crystal_colour purple
_exptl_crystal_density_diffrn 1.283
_exptl_crystal_density_method 'not measured'
_exptl_crystal_description needle
_exptl_crystal_F_000 492
_exptl_crystal_size_max 0.35
_exptl_crystal_size_mid 0.35
_exptl_crystal_size_min 0.08
_refine_diff_density_max 0.305
_refine_diff_density_min -0.269
_refine_diff_density_rms 0.086
_refine_ls_extinction_method none
_refine_ls_goodness_of_fit_ref 1.118
_refine_ls_hydrogen_treatment constraint
_refine_ls_matrix_type full
_refine_ls_number_parameters 165
_refine_ls_number_reflns 2737
_refine_ls_number_restraints 0
_refine_ls_restrained_S_all 1.118
_refine_ls_R_factor_all 0.0492
_refine_ls_R_factor_gt 0.0367
_refine_ls_shift/su_max 0.000
_refine_ls_shift/su_mean 0.000
_refine_ls_structure_factor_coef Fsqd
_refine_ls_weighting_details 'calc w=1/[\s^2^(Fo^2^)+(0.0673P)^2^+0.2163P] where P=(Fo^2^+2Fc^2^)/3'
_refine_ls_weighting_scheme calc
_refine_ls_wR_factor_gt 0.1006
_refine_ls_wR_factor_ref 0.1187
_reflns_number_gt 2292
_reflns_number_total 2737
_reflns_threshold_expression >2sigma(I)
_cod_data_source_file ol502675n_si_002.cif
_cod_data_source_block endcn
_cod_depositor_comments
;
The following automatic conversions were performed:

'_chemical_melting_point' value '234deg' was changed to '507.15' - it
was converted from degrees Celsius(C) to
Kelvins(K).

'_symmetry_cell_setting' value 'Monoclinic' changed to
'monoclinic' according to
/home/saulius/struct/COD-crude-data--automatic-downloads/rss-feeds/ACS/lib/dictionaries/cif_core.dic
dictionary named 'cif_core.dic' version 2.4.2 from 2011-04-26.

Automatic conversion script
Id: cif_fix_values 2827 2014-09-09 07:05:25Z andrius 

 Adding full bibliography for 1518007--1518009.cif.
;
_cod_original_sg_symbol_H-M P21/c
_cod_database_code 1518009

loop_
_symmetry_equiv_pos_as_xyz
'x, y, z'
'-x, y+1/2, -z+1/2'
'-x, -y, -z'
'x, -y-1/2, z-1/2'

loop_
_atom_site_label
_atom_site_type_symbol
_atom_site_fract_x
_atom_site_fract_y
_atom_site_fract_z
_atom_site_U_iso_or_equiv
_atom_site_adp_type
_atom_site_occupancy
_atom_site_symmetry_multiplicity
_atom_site_calc_flag
_atom_site_refinement_flags
C1 C -0.01514(8) 0.36289(14) 0.58580(11) 0.0164(2) Uani 1 1 d .
C2 C 0.06915(8) 0.43865(14) 0.59772(11) 0.0163(2) Uani 1 1 d .
C3 C 0.15744(8) 0.39508(14) 0.68542(11) 0.0182(3) Uani 1 1 d .
C4 C 0.22278(8) 0.50459(15) 0.67152(12) 0.0195(3) Uani 1 1 d .
C5 C 0.17672(8) 0.63418(14) 0.57801(11) 0.0175(3) Uani 1 1 d .
C6 C 0.08325(8) 0.57750(14) 0.52137(11) 0.0160(2) Uani 1 1 d .
C7 C 0.17650(8) 0.25006(15) 0.76754(12) 0.0220(3) Uani 1 1 d .
N1 N 0.19399(8) 0.13222(15) 0.83033(12) 0.0328(3) Uani 1 1 d .
C8 C 0.20921(8) 0.79051(15) 0.57366(13) 0.0212(3) Uani 1 1 d .
C9 C 0.15262(9) 0.92942(15) 0.52444(13) 0.0228(3) Uani 1 1 d .
N2 N 0.11037(9) 1.04539(14) 0.49425(13) 0.0328(3) Uani 1 1 d .
C10 C 0.30127(9) 0.83851(17) 0.62964(15) 0.0318(3) Uani 1 1 d .
N3 N 0.37387(9) 0.88519(17) 0.66762(18) 0.0531(4) Uani 1 1 d .
C11 C -0.03046(9) 0.24504(15) 0.69347(12) 0.0219(3) Uani 1 1 d .
H1 H -0.0955 0.2370 0.6908 0.033 Uiso 1 1 calc R
H2 H 0.0012 0.2846 0.7831 0.033 Uiso 1 1 calc R
H3 H -0.0070 0.1367 0.6767 0.033 Uiso 1 1 calc R
C12 C 0.31940(8) 0.50162(16) 0.74732(13) 0.0243(3) Uani 1 1 d .
H4 H 0.3265 0.4156 0.8182 0.029 Uiso 1 1 calc R
H5 H 0.3341 0.6083 0.7938 0.029 Uiso 1 1 calc R
C13 C 0.38774(9) 0.46890(16) 0.65716(15) 0.0276(3) Uani 1 1 d .
H6 H 0.3724 0.5392 0.5752 0.033 Uiso 1 1 calc R
H7 H 0.4491 0.5001 0.7078 0.033 Uiso 1 1 calc R
C14 C 0.38913(10) 0.29099(18) 0.61319(15) 0.0319(3) Uani 1 1 d .
H8 H 0.3284 0.2605 0.5598 0.038 Uiso 1 1 calc R
H9 H 0.4028 0.2202 0.6949 0.038 Uiso 1 1 calc R
C15 C 0.45896(11) 0.2601(2) 0.52810(17) 0.0432(4) Uani 1 1 d .
H10 H 0.4428 0.3228 0.4433 0.065 Uiso 1 1 calc R
H11 H 0.4603 0.1429 0.5071 0.065 Uiso 1 1 calc R
H12 H 0.5188 0.2947 0.5790 0.065 Uiso 1 1 calc R

loop_
_atom_site_aniso_label
_atom_site_aniso_U_11
_atom_site_aniso_U_22
_atom_site_aniso_U_33
_atom_site_aniso_U_23
_atom_site_aniso_U_13
_atom_site_aniso_U_12
C1 0.0189(6) 0.0146(5) 0.0164(5) -0.0009(4) 0.0053(4) 0.0006(4)
C2 0.0188(6) 0.0163(5) 0.0138(5) -0.0014(4) 0.0036(4) 0.0011(4)
C3 0.0192(6) 0.0182(6) 0.0167(5) 0.0003(4) 0.0027(4) 0.0010(4)
C4 0.0192(6) 0.0189(6) 0.0199(6) -0.0002(4) 0.0034(4) 0.0013(4)
C5 0.0172(6) 0.0189(6) 0.0170(5) -0.0005(4) 0.0047(4) 0.0005(4)
C6 0.0172(6) 0.0157(5) 0.0160(5) -0.0017(4) 0.0058(4) -0.0008(4)
C7 0.0198(6) 0.0241(6) 0.0206(6) 0.0007(5) 0.0014(5) -0.0006(5)
N1 0.0333(7) 0.0288(6) 0.0341(6) 0.0106(5) 0.0027(5) 0.0017(5)
C8 0.0200(6) 0.0196(6) 0.0235(6) 0.0008(5) 0.0033(5) -0.0017(5)
C9 0.0253(7) 0.0196(6) 0.0227(6) -0.0011(5) 0.0035(5) -0.0046(5)
N2 0.0391(7) 0.0226(6) 0.0341(6) 0.0000(5) 0.0024(5) 0.0023(5)
C10 0.0255(7) 0.0201(6) 0.0458(8) 0.0042(6) -0.0006(6) -0.0031(5)
N3 0.0300(8) 0.0312(7) 0.0879(12) 0.0097(7) -0.0098(7) -0.0097(6)
C11 0.0227(6) 0.0240(6) 0.0187(6) 0.0048(5) 0.0035(5) -0.0050(5)
C12 0.0189(6) 0.0235(6) 0.0276(6) 0.0025(5) -0.0015(5) -0.0010(5)
C13 0.0175(6) 0.0261(7) 0.0379(7) 0.0027(5) 0.0032(5) -0.0002(5)
C14 0.0299(8) 0.0285(7) 0.0346(8) -0.0002(6) 0.0015(6) 0.0013(6)
C15 0.0350(9) 0.0496(10) 0.0436(9) -0.0131(8) 0.0053(7) 0.0038(7)

loop_
_atom_type_symbol
_atom_type_description
_atom_type_scat_dispersion_real
_atom_type_scat_dispersion_imag
_atom_type_scat_source
C C 0.0033 0.0016 'International Tables Vol C Tables 4.2.6.8 and 6.1.1.4'
H H 0.0000 0.0000 'International Tables Vol C Tables 4.2.6.8 and 6.1.1.4'
N N 0.0061 0.0033 'International Tables Vol C Tables 4.2.6.8 and 6.1.1.4'

loop_
_geom_angle_atom_site_label_1
_geom_angle_atom_site_label_2
_geom_angle_atom_site_label_3
_geom_angle
_geom_angle_site_symmetry_1
_geom_angle_site_symmetry_3
C2 C1 C6 114.53(10) . 3_566
C2 C1 C11 120.04(10) . .
C6 C1 C11 124.90(10) 3_566 .
C1 C2 C6 123.41(11) . .
C1 C2 C3 129.40(11) . .
C6 C2 C3 107.18(10) . .
C4 C3 C7 122.67(11) . .
C4 C3 C2 111.30(10) . .
C7 C3 C2 125.84(11) . .
C3 C4 C5 106.31(10) . .
C3 C4 C12 126.00(11) . .
C5 C4 C12 127.42(11) . .
C8 C5 C6 126.71(11) . .
C8 C5 C4 124.06(11) . .
C6 C5 C4 107.46(10) . .
C1 C6 C2 121.57(11) 3_566 .
C1 C6 C5 131.86(10) 3_566 .
C2 C6 C5 106.58(10) . .
N1 C7 C3 177.42(14) . .
C5 C8 C10 124.33(11) . .
C5 C8 C9 123.48(11) . .
C10 C8 C9 111.91(11) . .
N2 C9 C8 174.93(13) . .
N3 C10 C8 175.26(15) . .
C4 C12 C13 114.10(11) . .
C14 C13 C12 113.03(11) . .
C13 C14 C15 112.24(13) . .

loop_
_geom_bond_atom_site_label_1
_geom_bond_atom_site_label_2
_geom_bond_distance
_geom_bond_site_symmetry_2
C1 C2 1.3979(16) .
C1 C6 1.4071(16) 3_566
C1 C11 1.5043(15) .
C2 C6 1.4106(16) .
C2 C3 1.4755(16) .
C3 C4 1.3613(17) .
C3 C7 1.4359(16) .
C4 C5 1.4845(16) .
C4 C12 1.4947(17) .
C5 C8 1.3700(16) .
C5 C6 1.4788(16) .
C6 C1 1.4071(16) 3_566
C7 N1 1.1490(17) .
C8 C10 1.4382(18) .
C8 C9 1.4410(17) .
C9 N2 1.1445(17) .
C10 N3 1.1463(19) .
C12 C13 1.5403(19) .
C13 C14 1.518(2) .
C14 C15 1.519(2) .

loop_
_geom_torsion_atom_site_label_1
_geom_torsion_atom_site_label_2
_geom_torsion_atom_site_label_3
_geom_torsion_atom_site_label_4
_geom_torsion
_geom_torsion_site_symmetry_1
_geom_torsion_site_symmetry_4
C6 C1 C2 C6 7.92(17) 3_566 .
C11 C1 C2 C6 -164.21(11) . .
C6 C1 C2 C3 -171.64(11) 3_566 .
C11 C1 C2 C3 16.23(18) . .
C1 C2 C3 C4 -177.18(11) . .
C6 C2 C3 C4 3.21(13) . .
C1 C2 C3 C7 7.69(19) . .
C6 C2 C3 C7 -171.92(11) . .
C7 C3 C4 C5 179.11(11) . .
C2 C3 C4 C5 3.80(13) . .
C7 C3 C4 C12 -6.49(19) . .
C2 C3 C4 C12 178.20(11) . .
C3 C4 C5 C8 156.56(12) . .
C12 C4 C5 C8 -17.74(19) . .
C3 C4 C5 C6 -9.15(12) . .
C12 C4 C5 C6 176.55(11) . .
C1 C2 C6 C1 -8.46(18) . 3_566
C3 C2 C6 C1 171.19(10) . 3_566
C1 C2 C6 C5 171.60(10) . .
C3 C2 C6 C5 -8.76(12) . .
C8 C5 C6 C1 26.0(2) . 3_566
C4 C5 C6 C1 -168.81(11) . 3_566
C8 C5 C6 C2 -154.09(12) . .
C4 C5 C6 C2 11.13(12) . .
C4 C3 C7 N1 -58(3) . .
C2 C3 C7 N1 116(3) . .
C6 C5 C8 C10 -179.45(12) . .
C4 C5 C8 C10 17.62(19) . .
C6 C5 C8 C9 7.09(19) . .
C4 C5 C8 C9 -155.83(12) . .
C5 C8 C9 N2 126.6(15) . .
C10 C8 C9 N2 -47.5(16) . .
C5 C8 C10 N3 152(2) . .
C9 C8 C10 N3 -34(2) . .
C3 C4 C12 C13 114.15(14) . .
C5 C4 C12 C13 -72.61(16) . .
C4 C12 C13 C14 -74.87(14) . .
C12 C13 C14 C15 -178.22(12) . .
